data_4076221
loop_
_publ_author_name
'Cheung, Mak-Shuen'
'Chan, Hoi-Shan'
'Xie, Zuowei'

_publ_section_title
;
 Synthesis, Structural Characterization, and Reactivity of 13-Vertex
 Lanthanacarboranes Bearing \h7-arachno-Carboranyl Ligands
;
_journal_issue 18
_journal_name_full Organometallics
_journal_page_first 4468
_journal_paper_doi 10.1021/om050417j
_journal_volume 24
_journal_year 2005
_chemical_formula_sum 'C28 H66 B20 N10 Na2 Y2'
_chemical_formula_weight 982.91
_chemical_name_systematic
; 
 ? 
;
_space_group_IT_number 14
_symmetry_cell_setting monoclinic
_symmetry_space_group_name_Hall '-P 2yn'
_symmetry_space_group_name_H-M 'P 1 21/n 1'
_atom_sites_solution_hydrogens geom
_atom_sites_solution_primary direct
_atom_sites_solution_secondary difmap
_audit_creation_method SHELXL-97
_cell_angle_alpha 90.00
_cell_angle_beta 95.219(2)
_cell_angle_gamma 90.00
_cell_formula_units_Z 2
_cell_length_a 15.2362(15)
_cell_length_b 11.0743(11)
_cell_length_c 15.8856(16)
_cell_measurement_temperature 293(2)
_cell_volume 2669.3(5)
_computing_cell_refinement 'Bruker SMART'
_computing_data_collection 'Bruker SMART'
_computing_data_reduction 'Bruker SHELXTL'
_computing_molecular_graphics 'Bruker SHELXTL'
_computing_publication_material 'Bruker SHELXTL'
_computing_structure_refinement 'SHELXL-97 (Sheldrick, 1997)'
_computing_structure_solution 'SHELXS-97 (Sheldrick, 1990)'
_diffrn_ambient_temperature 293(2)
_diffrn_measured_fraction_theta_full 0.996
_diffrn_measured_fraction_theta_max 0.996
_diffrn_measurement_device_type 'CCD area detector'
_diffrn_measurement_method 'phi and omega scans'
_diffrn_radiation_monochromator graphite
_diffrn_radiation_source 'fine-focus sealed tube'
_diffrn_radiation_type MoK\a
_diffrn_radiation_wavelength 0.71073
_diffrn_reflns_av_R_equivalents 0.0308
_diffrn_reflns_av_sigmaI/netI 0.0354
_diffrn_reflns_limit_h_max 11
_diffrn_reflns_limit_h_min -20
_diffrn_reflns_limit_k_max 14
_diffrn_reflns_limit_k_min -14
_diffrn_reflns_limit_l_max 20
_diffrn_reflns_limit_l_min -20
_diffrn_reflns_number 17681
_diffrn_reflns_theta_full 28.04
_diffrn_reflns_theta_max 28.04
_diffrn_reflns_theta_min 1.77
_exptl_absorpt_coefficient_mu 2.212
_exptl_absorpt_correction_T_max 1.0000
_exptl_absorpt_correction_T_min 0.7317
_exptl_absorpt_correction_type sadabs
_exptl_crystal_colour 'pale yellow'
_exptl_crystal_density_diffrn 1.223
_exptl_crystal_density_method 'not measured'
_exptl_crystal_description block
_exptl_crystal_F_000 1008
_exptl_crystal_size_max 0.90
_exptl_crystal_size_mid 0.60
_exptl_crystal_size_min 0.40
_refine_diff_density_max 0.466
_refine_diff_density_min -0.223
_refine_diff_density_rms 0.052
_refine_ls_extinction_method none
_refine_ls_goodness_of_fit_ref 0.995
_refine_ls_hydrogen_treatment riding
_refine_ls_matrix_type full
_refine_ls_number_parameters 376
_refine_ls_number_reflns 6438
_refine_ls_number_restraints 0
_refine_ls_restrained_S_all 0.995
_refine_ls_R_factor_all 0.0491
_refine_ls_R_factor_gt 0.0320
_refine_ls_shift/su_max 0.005
_refine_ls_shift/su_mean 0.000
_refine_ls_structure_factor_coef Fsqd
_refine_ls_weighting_details 'calc w=1/[\s^2^(Fo^2^)+(0.0478P)^2^+0.0000P] where P=(Fo^2^+2Fc^2^)/3'
_refine_ls_weighting_scheme calc
_refine_ls_wR_factor_gt 0.0761
_refine_ls_wR_factor_ref 0.0813
_reflns_number_gt 4972
_reflns_number_total 6438
_reflns_threshold_expression >2sigma(I)
_cod_data_source_file tom050489si20050526_050851.cif
_cod_data_source_block 3
_cod_original_sg_symbol_H-M P2(1)/n
_cod_database_code 4076221

loop_
_symmetry_equiv_pos_as_xyz
'x, y, z'
'-x+1/2, y+1/2, -z+1/2'
'-x, -y, -z'
'x-1/2, -y-1/2, z-1/2'

loop_
_atom_site_label
_atom_site_type_symbol
_atom_site_fract_x
_atom_site_fract_y
_atom_site_fract_z
_atom_site_U_iso_or_equiv
_atom_site_adp_type
_atom_site_occupancy
_atom_site_symmetry_multiplicity
_atom_site_calc_flag
_atom_site_refinement_flags
Y1 Y 0.881462(11) 0.065133(16) 0.999161(10) 0.03082(7) Uani 1 1 d .
Na1 Na 0.61408(6) -0.22327(10) 1.10278(7) 0.0662(3) Uani 1 1 d .
C7 C 0.68165(16) 0.1940(3) 0.91495(17) 0.0679(7) Uani 1 1 d .
H7A H 0.6423 0.2232 0.8688 0.102 Uiso 1 1 calc R
H7B H 0.6953 0.2583 0.9545 0.102 Uiso 1 1 calc R
H7C H 0.6541 0.1290 0.9426 0.102 Uiso 1 1 calc R
C2 C 0.77663(13) -0.08911(18) 0.95556(13) 0.0394(5) Uani 1 1 d .
C3 C 0.71270(17) -0.0645(3) 0.87959(15) 0.0549(6) Uani 1 1 d .
C4 C 0.74298(16) 0.0427(3) 0.82923(14) 0.0598(7) Uani 1 1 d .
H4A H 0.7950 0.0197 0.8021 0.072 Uiso 1 1 calc R
H4B H 0.6970 0.0631 0.7852 0.072 Uiso 1 1 calc R
C5 C 0.91588(13) 0.02562(18) 1.14441(12) 0.0353(4) Uani 1 1 d .
C6 C 0.79796(19) 0.2478(3) 0.8326(2) 0.0863(10) Uani 1 1 d .
H6A H 0.7525 0.2753 0.7912 0.130 Uiso 1 1 calc R
H6B H 0.8470 0.2186 0.8046 0.130 Uiso 1 1 calc R
H6C H 0.8169 0.3136 0.8692 0.130 Uiso 1 1 calc R
C8 C 0.79917(14) 0.3407(2) 1.09240(14) 0.0482(5) Uani 1 1 d .
C9 C 0.7619(3) 0.4434(3) 1.1345(3) 0.0752(9) Uani 1 1 d .
C10 C 0.46620(18) -0.1642(3) 0.9237(2) 0.0659(7) Uani 1 1 d .
C11 C 0.4078(4) -0.1455(5) 0.8477(3) 0.0931(13) Uani 1 1 d .
C12 C 0.51402(19) -0.1129(3) 1.2844(2) 0.0682(7) Uani 1 1 d .
C13 C 0.4766(3) -0.0652(4) 1.3575(2) 0.0756(9) Uani 1 1 d .
C14 C 0.4877(2) -0.4732(3) 1.11715(19) 0.0702(7) Uani 1 1 d .
C15 C 0.4149(3) -0.5459(5) 1.1378(4) 0.0986(14) Uani 1 1 d .
N1 N 0.50894(16) -0.1797(3) 0.98413(19) 0.0986(9) Uani 1 1 d .
N2 N 0.54447(18) -0.1499(3) 1.22718(18) 0.0901(8) Uani 1 1 d .
N3 N 0.5454(2) -0.4180(3) 1.1002(2) 0.1000(10) Uani 1 1 d .
N4 N 0.82729(12) 0.26145(17) 1.06015(12) 0.0509(5) Uani 1 1 d .
N5 N 0.76359(11) 0.15024(19) 0.88250(12) 0.0521(5) Uani 1 1 d .
B3 B 0.75108(14) -0.0640(2) 1.05038(15) 0.0370(5) Uani 1 1 d .
B4 B 0.81410(15) -0.0132(2) 1.13732(14) 0.0368(5) Uani 1 1 d .
H4 H 0.7761(13) 0.0199(19) 1.1876(12) 0.041(5) Uiso 1 1 d .
B6 B 0.98121(14) -0.0732(2) 1.11411(14) 0.0358(5) Uani 1 1 d .
H6 H 1.0565(14) -0.0635(16) 1.1384(13) 0.042(6) Uiso 1 1 d .
B7 B 0.95596(14) -0.1665(2) 1.02368(14) 0.0361(5) Uani 1 1 d .
B8 B 0.86072(15) -0.1730(2) 0.94940(15) 0.0407(5) Uani 1 1 d .
H8 H 0.8678(15) -0.213(2) 0.8891(15) 0.066(7) Uiso 1 1 d .
B9 B 0.76842(16) -0.2145(2) 1.00671(17) 0.0449(6) Uani 1 1 d .
H9 H 0.7148(15) -0.280(2) 0.9876(14) 0.056(6) Uiso 1 1 d .
B10 B 0.81306(16) -0.1906(2) 1.12313(15) 0.0419(5) Uani 1 1 d .
H10 H 0.7708(14) -0.245(2) 1.1669(13) 0.050(6) Uiso 1 1 d .
B11 B 0.90203(15) -0.1031(2) 1.18953(15) 0.0400(5) Uani 1 1 d .
H11 H 0.9094(13) -0.1154(18) 1.2589(13) 0.040(5) Uiso 1 1 d .
B12 B 0.93466(15) -0.2207(2) 1.12647(15) 0.0406(5) Uani 1 1 d .
H12 H 0.9712 -0.2932 1.1616 0.049 Uiso 1 1 calc R
B13 B 0.87014(16) -0.2727(2) 1.03968(16) 0.0428(6) Uani 1 1 d .
H13 H 0.8772(13) -0.369(2) 1.0298(14) 0.051(6) Uiso 1 1 d .
H3 H 0.6804(14) -0.0454(17) 1.0567(13) 0.044(6) Uiso 1 1 d .
H5 H 0.9374(15) 0.086(2) 1.1835(15) 0.054(7) Uiso 1 1 d .
H3A H 0.7098(16) -0.135(2) 0.8487(16) 0.061(7) Uiso 1 1 d .
H3B H 0.6510(17) -0.0560(19) 0.8992(15) 0.057(7) Uiso 1 1 d .
H7 H 1.0107(14) -0.2118(18) 0.9970(13) 0.050(6) Uiso 1 1 d .
H15A H 0.425(3) -0.593(4) 1.170(3) 0.123(19) Uiso 1 1 d .
H11A H 0.412(3) -0.199(4) 0.822(3) 0.133(18) Uiso 1 1 d .
H13A H 0.415(4) -0.048(4) 1.346(3) 0.18(2) Uiso 1 1 d .
H11B H 0.360(3) -0.090(4) 0.857(3) 0.17(2) Uiso 1 1 d .
H9A H 0.750(2) 0.421(3) 1.189(2) 0.088(11) Uiso 1 1 d .
H9B H 0.717(3) 0.457(3) 1.105(2) 0.106(16) Uiso 1 1 d .
H13B H 0.500(3) 0.011(4) 1.373(2) 0.125(14) Uiso 1 1 d .
H9C H 0.811(3) 0.510(5) 1.147(3) 0.157(17) Uiso 1 1 d .
H15B H 0.371(3) -0.526(4) 1.114(3) 0.125(18) Uiso 1 1 d .
H11C H 0.442(3) -0.093(4) 0.828(3) 0.15(2) Uiso 1 1 d .
H15C H 0.396(4) -0.490(5) 1.181(4) 0.18(2) Uiso 1 1 d .
H13C H 0.476(3) -0.113(4) 1.398(3) 0.152(19) Uiso 1 1 d .

loop_
_atom_site_aniso_label
_atom_site_aniso_U_11
_atom_site_aniso_U_22
_atom_site_aniso_U_33
_atom_site_aniso_U_23
_atom_site_aniso_U_13
_atom_site_aniso_U_12
Y1 0.02810(10) 0.03342(10) 0.03196(10) 0.00193(8) 0.00841(6) 0.00330(7)
Na1 0.0487(5) 0.0746(7) 0.0774(7) 0.0017(5) 0.0168(5) -0.0116(5)
C7 0.0440(13) 0.091(2) 0.0679(16) 0.0055(15) 0.0021(12) 0.0200(13)
C2 0.0345(10) 0.0467(12) 0.0377(10) -0.0040(8) 0.0058(8) -0.0023(8)
C3 0.0439(13) 0.0772(18) 0.0428(12) -0.0115(12) -0.0002(10) -0.0023(12)
C4 0.0462(13) 0.097(2) 0.0355(11) 0.0057(12) 0.0012(10) 0.0115(12)
C5 0.0360(10) 0.0367(10) 0.0341(10) -0.0015(8) 0.0080(8) 0.0002(8)
C6 0.0708(18) 0.102(2) 0.087(2) 0.0566(18) 0.0133(16) 0.0164(17)
C8 0.0456(12) 0.0477(13) 0.0532(13) 0.0003(10) 0.0148(10) 0.0046(10)
C9 0.083(2) 0.063(2) 0.085(2) -0.0111(17) 0.034(2) 0.0174(18)
C10 0.0522(15) 0.0667(17) 0.082(2) 0.0077(15) 0.0257(15) 0.0084(13)
C11 0.126(4) 0.079(3) 0.074(2) -0.014(2) 0.010(2) 0.033(3)
C12 0.0581(16) 0.0692(18) 0.0771(19) 0.0115(15) 0.0042(15) -0.0137(14)
C13 0.081(2) 0.068(2) 0.080(2) 0.0024(18) 0.0183(18) -0.0141(17)
C14 0.0738(19) 0.0663(17) 0.0685(18) 0.0046(14) -0.0037(15) -0.0008(15)
C15 0.070(3) 0.111(4) 0.115(4) 0.022(3) 0.011(2) -0.007(2)
N1 0.0547(15) 0.137(3) 0.104(2) 0.029(2) 0.0038(15) 0.0034(16)
N2 0.0808(18) 0.110(2) 0.0807(18) -0.0005(16) 0.0142(15) -0.0079(16)
N3 0.100(2) 0.093(2) 0.105(2) 0.0296(16) -0.0024(18) -0.0271(17)
N4 0.0496(11) 0.0453(11) 0.0594(12) -0.0047(9) 0.0131(9) 0.0108(9)
N5 0.0406(10) 0.0682(13) 0.0478(10) 0.0170(10) 0.0052(8) 0.0130(9)
B3 0.0295(11) 0.0407(12) 0.0422(12) -0.0008(10) 0.0107(9) 0.0007(9)
B4 0.0360(11) 0.0395(12) 0.0365(11) 0.0009(9) 0.0121(9) 0.0048(9)
B6 0.0309(11) 0.0406(12) 0.0368(11) 0.0042(9) 0.0078(9) 0.0020(9)
B7 0.0332(11) 0.0332(11) 0.0441(12) -0.0008(9) 0.0151(9) 0.0012(9)
B8 0.0394(12) 0.0428(13) 0.0414(13) -0.0095(10) 0.0123(10) -0.0022(10)
B9 0.0365(12) 0.0425(14) 0.0575(15) -0.0098(11) 0.0144(11) -0.0076(10)
B10 0.0403(12) 0.0416(13) 0.0459(13) 0.0051(11) 0.0156(10) -0.0031(10)
B11 0.0377(12) 0.0469(13) 0.0365(12) 0.0050(10) 0.0102(10) 0.0027(10)
B12 0.0396(12) 0.0376(13) 0.0470(13) 0.0104(10) 0.0160(10) 0.0053(9)
B13 0.0441(13) 0.0301(12) 0.0570(15) -0.0021(10) 0.0202(11) -0.0016(9)

loop_
_atom_type_symbol
_atom_type_description
_atom_type_scat_dispersion_real
_atom_type_scat_dispersion_imag
_atom_type_scat_source
C C 0.0033 0.0016 'International Tables Vol C Tables 4.2.6.8 and 6.1.1.4'
H H 0.0000 0.0000 'International Tables Vol C Tables 4.2.6.8 and 6.1.1.4'
B B 0.0013 0.0007 'International Tables Vol C Tables 4.2.6.8 and 6.1.1.4'
N N 0.0061 0.0033 'International Tables Vol C Tables 4.2.6.8 and 6.1.1.4'
Na Na 0.0362 0.0249 'International Tables Vol C Tables 4.2.6.8 and 6.1.1.4'
Y Y -2.7962 3.5667 'International Tables Vol C Tables 4.2.6.8 and 6.1.1.4'

loop_
_geom_angle_atom_site_label_1
_geom_angle_atom_site_label_2
_geom_angle_atom_site_label_3
_geom_angle
_geom_angle_site_symmetry_1
_geom_angle_site_symmetry_3
C5 Y1 C2 103.49(7) . .
C5 Y1 N4 80.64(6) . .
C2 Y1 N4 119.17(6) . .
C5 Y1 N5 146.15(6) . .
C2 Y1 N5 70.01(7) . .
N4 Y1 N5 74.85(6) . .
C5 Y1 B3 72.80(7) . .
C2 Y1 B3 37.02(7) . .
N4 Y1 B3 93.80(6) . .
N5 Y1 B3 85.79(7) . .
C5 Y1 B4 36.73(7) . .
C2 Y1 B4 73.03(7) . .
N4 Y1 B4 78.54(7) . .
N5 Y1 B4 114.13(6) . .
B3 Y1 B4 37.60(7) . .
C5 Y1 B6 35.23(6) . .
C2 Y1 B6 96.26(7) . .
N4 Y1 B6 113.79(6) . .
N5 Y1 B6 166.26(7) . .
B3 Y1 B6 83.04(7) . .
B4 Y1 B6 59.85(7) . .
C5 Y1 B8 96.44(7) . .
C2 Y1 B8 35.06(7) . .
N4 Y1 B8 152.95(6) . .
N5 Y1 B8 95.01(7) . .
B3 Y1 B8 60.04(7) . .
B4 Y1 B8 83.21(7) . .
B6 Y1 B8 72.47(7) . .
C5 Y1 B7 94.66(7) . 3_757
C2 Y1 B7 146.11(7) . 3_757
N4 Y1 B7 91.64(6) . 3_757
N5 Y1 B7 108.85(6) . 3_757
B3 Y1 B7 165.28(7) . 3_757
B4 Y1 B7 131.16(7) . 3_757
B6 Y1 B7 82.26(7) . 3_757
B8 Y1 B7 115.41(6) . 3_757
C5 Y1 B7 69.22(7) . .
C2 Y1 B7 68.95(7) . .
N4 Y1 B7 149.83(6) . .
N5 Y1 B7 131.54(7) . .
B3 Y1 B7 76.64(7) . .
B4 Y1 B7 76.65(7) . .
B6 Y1 B7 37.42(7) . .
B8 Y1 B7 37.33(7) . .
B7 Y1 B7 91.89(6) 3_757 .
C5 Y1 B6 120.44(6) . 3_757
C2 Y1 B6 110.12(6) . 3_757
N4 Y1 B6 119.32(6) . 3_757
N5 Y1 B6 92.12(6) . 3_757
B3 Y1 B6 145.06(7) . 3_757
B4 Y1 B6 152.17(7) . 3_757
B6 Y1 B6 92.48(6) . 3_757
B8 Y1 B6 85.50(6) . 3_757
B7 Y1 B6 36.69(6) 3_757 3_757
B7 Y1 B6 78.94(6) . 3_757
C5 Y1 Y1 78.51(5) . 3_757
C2 Y1 Y1 109.38(5) . 3_757
N4 Y1 Y1 130.32(4) . 3_757
N5 Y1 Y1 135.32(4) . 3_757
B3 Y1 Y1 121.50(5) . 3_757
B4 Y1 Y1 107.59(5) . 3_757
B6 Y1 Y1 47.80(4) . 3_757
B8 Y1 Y1 74.32(5) . 3_757
B7 Y1 Y1 46.41(5) 3_757 3_757
B7 Y1 Y1 45.48(4) . 3_757
B6 Y1 Y1 44.68(4) 3_757 3_757
N3 Na1 N1 84.75(11) . .
N3 Na1 N2 95.26(12) . .
N1 Na1 N2 104.91(10) . .
N3 Na1 B3 149.73(11) . .
N1 Na1 B3 95.62(9) . .
N2 Na1 B3 113.68(9) . .
N3 Na1 B9 113.09(11) . .
N1 Na1 B9 95.41(9) . .
N2 Na1 B9 146.54(9) . .
B3 Na1 B9 36.65(7) . .
N3 Na1 B10 122.57(10) . .
N1 Na1 B10 130.17(9) . .
N2 Na1 B10 111.92(9) . .
B3 Na1 B10 39.17(7) . .
B9 Na1 B10 37.71(7) . .
C3 C2 B8 121.45(18) . .
C3 C2 B3 121.58(18) . .
B8 C2 B3 114.94(17) . .
C3 C2 B9 118.93(19) . .
B8 C2 B9 68.29(14) . .
B3 C2 B9 69.09(14) . .
C3 C2 Y1 117.91(15) . .
B8 C2 Y1 85.12(12) . .
B3 C2 Y1 79.55(11) . .
B9 C2 Y1 123.08(14) . .
C2 C3 C4 110.9(2) . .
N5 C4 C3 112.66(18) . .
B6 C5 B4 115.10(17) . .
B6 C5 B11 68.71(14) . .
B4 C5 B11 68.32(14) . .
B6 C5 Y1 85.46(11) . .
B4 C5 Y1 81.58(11) . .
B11 C5 Y1 124.77(14) . .
N4 C8 C9 179.5(3) . .
N1 C10 C11 177.5(4) . .
N2 C12 C13 179.2(4) . .
N3 C14 C15 178.7(4) . .
C10 N1 Na1 172.7(3) . .
C12 N2 Na1 177.8(3) . .
C14 N3 Na1 146.7(3) . .
C8 N4 Y1 172.97(18) . .
C6 N5 C7 107.6(2) . .
C6 N5 C4 110.6(2) . .
C7 N5 C4 108.8(2) . .
C6 N5 Y1 112.97(15) . .
C7 N5 Y1 114.59(14) . .
C4 N5 Y1 102.13(13) . .
C2 B3 B4 130.33(17) . .
C2 B3 B9 55.59(13) . .
B4 B3 B9 121.11(17) . .
C2 B3 B10 106.10(15) . .
B4 B3 B10 63.98(13) . .
B9 B3 B10 60.28(13) . .
C2 B3 Y1 63.43(10) . .
B4 B3 Y1 71.71(11) . .
B9 B3 Y1 103.75(11) . .
B10 B3 Y1 103.26(11) . .
C2 B3 Na1 113.74(13) . .
B4 B3 Na1 109.52(13) . .
B9 B3 Na1 71.90(10) . .
B10 B3 Na1 73.92(10) . .
Y1 B3 Na1 175.55(9) . .
C5 B4 B3 127.99(17) . .
C5 B4 B11 56.22(13) . .
B3 B4 B11 121.96(17) . .
C5 B4 B10 105.79(15) . .
B3 B4 B10 65.27(13) . .
B11 B4 B10 60.23(13) . .
C5 B4 Y1 61.69(10) . .
B3 B4 Y1 70.69(10) . .
B11 B4 Y1 103.49(11) . .
B10 B4 Y1 103.32(11) . .
C5 B6 B7 123.35(17) . .
C5 B6 B12 109.23(15) . .
B7 B6 B12 60.22(13) . .
C5 B6 B11 56.55(12) . .
B7 B6 B11 108.66(16) . .
B12 B6 B11 57.82(12) . .
C5 B6 Y1 59.31(10) . .
B7 B6 Y1 73.77(10) . .
B12 B6 Y1 112.37(13) . .
B11 B6 Y1 100.45(12) . .
C5 B6 Y1 132.89(13) . 3_757
B7 B6 Y1 68.32(9) . 3_757
B12 B6 Y1 114.33(12) . 3_757
B11 B6 Y1 170.45(14) . 3_757
Y1 B6 Y1 87.52(6) . 3_757
B6 B7 B8 131.19(16) . .
B6 B7 B13 111.86(15) . .
B8 B7 B13 60.54(13) . .
B6 B7 B12 60.33(13) . .
B8 B7 B12 112.56(15) . .
B13 B7 B12 57.17(13) . .
B6 B7 Y1 74.99(10) . 3_757
B8 B7 Y1 127.70(12) . 3_757
B13 B7 Y1 162.76(14) . 3_757
B12 B7 Y1 119.44(13) . 3_757
B6 B7 Y1 68.82(10) . .
B8 B7 Y1 69.69(10) . .
B13 B7 Y1 109.07(12) . .
B12 B7 Y1 109.04(11) . .
Y1 B7 Y1 88.11(6) 3_757 .
C2 B8 B7 123.03(17) . .
C2 B8 B9 56.55(13) . .
B7 B8 B9 107.50(16) . .
C2 B8 B13 108.30(16) . .
B7 B8 B13 59.93(13) . .
B9 B8 B13 56.79(13) . .
C2 B8 Y1 59.82(10) . .
B7 B8 Y1 72.98(10) . .
B9 B8 Y1 99.94(12) . .
B13 B8 Y1 110.94(13) . .
C2 B9 B13 111.49(17) . .
C2 B9 B8 55.17(13) . .
B13 B9 B8 61.66(14) . .
C2 B9 B3 55.32(12) . .
B13 B9 B3 112.53(17) . .
B8 B9 B3 96.06(15) . .
C2 B9 B10 109.10(17) . .
B13 B9 B10 61.90(14) . .
B8 B9 B10 103.07(15) . .
B3 B9 B10 64.12(13) . .
C2 B9 Na1 113.18(13) . .
B13 B9 Na1 125.18(15) . .
B8 B9 Na1 167.17(15) . .
B3 B9 Na1 71.45(10) . .
B10 B9 Na1 74.57(10) . .
B12 B10 B13 54.35(13) . .
B12 B10 B11 54.85(12) . .
B13 B10 B11 106.51(15) . .
B12 B10 B9 105.28(15) . .
B13 B10 B9 53.46(12) . .
B11 B10 B9 140.45(16) . .
B12 B10 B4 100.09(15) . .
B13 B10 B4 124.04(15) . .
B11 B10 B4 55.48(12) . .
B9 B10 B4 104.09(15) . .
B12 B10 B3 123.61(15) . .
B13 B10 B3 98.94(14) . .
B11 B10 B3 103.76(15) . .
B9 B10 B3 55.60(12) . .
B4 B10 B3 50.75(11) . .
B12 B10 Na1 162.40(15) . .
B13 B10 Na1 112.80(13) . .
B11 B10 Na1 140.49(13) . .
B9 B10 Na1 67.71(10) . .
B4 B10 Na1 97.34(11) . .
B3 B10 Na1 66.91(9) . .
C5 B11 B12 110.38(16) . .
C5 B11 B6 54.74(12) . .
B12 B11 B6 60.87(12) . .
C5 B11 B4 55.46(13) . .
B12 B11 B4 112.69(17) . .
B6 B11 B4 96.11(15) . .
C5 B11 B10 108.54(16) . .
B12 B11 B10 61.78(13) . .
B6 B11 B10 102.15(15) . .
B4 B11 B10 64.29(13) . .
B13 B12 B11 122.63(18) . .
B13 B12 B7 61.33(13) . .
B11 B12 B7 110.91(16) . .
B13 B12 B6 114.78(16) . .
B11 B12 B6 61.31(13) . .
B7 B12 B6 59.45(12) . .
B13 B12 B10 62.98(14) . .
B11 B12 B10 63.36(13) . .
B7 B12 B10 100.04(15) . .
B6 B12 B10 103.51(15) . .
B9 B13 B12 123.66(18) . .
B9 B13 B7 111.12(17) . .
B12 B13 B7 61.50(13) . .
B9 B13 B8 61.54(14) . .
B12 B13 B8 115.55(17) . .
B7 B13 B8 59.53(13) . .
B9 B13 B10 64.64(14) . .
B12 B13 B10 62.67(13) . .
B7 B13 B10 99.95(15) . .
B8 B13 B10 104.84(16) . .

loop_
_geom_bond_atom_site_label_1
_geom_bond_atom_site_label_2
_geom_bond_distance
_geom_bond_site_symmetry_2
Y1 C5 2.360(2) .
Y1 C2 2.397(2) .
Y1 N4 2.5479(18) .
Y1 N5 2.6349(17) .
Y1 B3 2.636(2) .
Y1 B4 2.652(2) .
Y1 B6 2.736(2) .
Y1 B8 2.763(2) .
Y1 B7 2.773(2) 3_757
Y1 B7 2.817(2) .
Y1 B6 2.882(2) 3_757
Y1 Y1 3.8874(5) 3_757
Na1 N3 2.396(3) .
Na1 N1 2.409(3) .
Na1 N2 2.464(3) .
Na1 B3 2.911(2) .
Na1 B9 2.919(2) .
Na1 B10 3.041(3) .
C7 N5 1.475(3) .
C2 C3 1.505(3) .
C2 B8 1.593(3) .
C2 B3 1.614(3) .
C2 B9 1.619(3) .
C3 C4 1.526(4) .
C4 N5 1.478(3) .
C5 B6 1.583(3) .
C5 B4 1.603(3) .
C5 B11 1.618(3) .
C6 N5 1.465(3) .
C8 N4 1.121(3) .
C8 C9 1.461(4) .
C10 N1 1.124(4) .
C10 C11 1.448(5) .
C12 N2 1.134(4) .
C12 C13 1.440(5) .
C14 N3 1.124(4) .
C14 C15 1.432(5) .
B3 B4 1.704(3) .
B3 B9 1.833(3) .
B3 B10 1.999(3) .
B4 B11 1.809(3) .
B4 B10 1.978(3) .
B6 B7 1.783(3) .
B6 B12 1.799(3) .
B6 B11 1.807(3) .
B6 Y1 2.882(2) 3_757
B7 B8 1.787(3) .
B7 B13 1.794(3) .
B7 B12 1.797(3) .
B7 Y1 2.773(2) 3_757
B8 B9 1.803(3) .
B8 B13 1.805(4) .
B9 B13 1.716(4) .
B9 B10 1.930(4) .
B10 B12 1.878(3) .
B10 B13 1.884(3) .
B10 B11 1.905(4) .
B11 B12 1.743(3) .
B12 B13 1.718(4) .
